data_1516370
loop_
_publ_author_name
'Naumov, Pance'
'Lee, Sang Cheol'
'Ishizawa, Nobuo'
'Jeong, Young Gyu'
'Chung, Ihn Hee'
'Fukuzumi, Shunichi'

_publ_section_title
;
 New type of dual solid-state thermochromism: modulation of intramolecular
 charge transfer by intermolecular pi-pi interactions, kinetic trapping of
 the aci-nitro group, and reversible molecular locking.
;
_journal_issue 42
_journal_name_full 'The journal of physical chemistry. A'
_journal_page_first 11354
_journal_page_last 11366
_journal_paper_doi 10.1021/jp902517x
_journal_volume 113
_journal_year 2009
_chemical_formula_moiety 'C16 H26 N4 O6'
_chemical_formula_sum 'C16 H26 N4 O6'
_chemical_formula_weight 370.41
_chemical_name_systematic
;
 ?
;
_space_group_IT_number 2
_symmetry_cell_setting triclinic
_symmetry_space_group_name_Hall '-P 1'
_symmetry_space_group_name_H-M 'P -1'
_atom_sites_solution_hydrogens geom
_atom_sites_solution_primary direct
_atom_sites_solution_secondary difmap
_audit_creation_method SHELXL-97
_cell_angle_alpha 84.553(2)
_cell_angle_beta 87.211(2)
_cell_angle_gamma 88.585(2)
_cell_formula_units_Z 2
_cell_length_a 4.7244(2)
_cell_length_b 12.1071(4)
_cell_length_c 15.6874(5)
_cell_measurement_temperature 293(2)
_cell_volume 892.01(6)
_computing_cell_refinement 'APEX2 software (Bruker, 2007)'
_computing_data_collection 'APEX2 software (Bruker, 2007)'
_computing_data_reduction 'SAINT (Bruker, 2007)'
_computing_molecular_graphics 'DIAMOND (Brandenburg, 2005)'
_computing_publication_material 'WinGX (Farrugia, 1999)'
_computing_structure_refinement 'SHELXL-97 (Sheldrick, 2008)'
_computing_structure_solution 'SHELXS-97 (Sheldrick, 2008)'
_diffrn_ambient_temperature 293(2)
_diffrn_measured_fraction_theta_full 0.999
_diffrn_measured_fraction_theta_max 0.999
_diffrn_measurement_device_type 'Bruker SMART APEX2 diffractometer'
_diffrn_measurement_method '\w scans'
_diffrn_radiation_monochromator 'multilayer confocal TXS mirror'
_diffrn_radiation_source 'rotating anode'
_diffrn_radiation_type MoK\a
_diffrn_radiation_wavelength 0.71073
_diffrn_reflns_av_R_equivalents 0.0372
_diffrn_reflns_av_sigmaI/netI 0.0290
_diffrn_reflns_limit_h_max 5
_diffrn_reflns_limit_h_min -5
_diffrn_reflns_limit_k_max 14
_diffrn_reflns_limit_k_min -14
_diffrn_reflns_limit_l_max 18
_diffrn_reflns_limit_l_min -18
_diffrn_reflns_number 13970
_diffrn_reflns_theta_full 25.00
_diffrn_reflns_theta_max 25.00
_diffrn_reflns_theta_min 1.69
_exptl_absorpt_coefficient_mu 0.106
_exptl_absorpt_correction_type sphere
_exptl_absorpt_process_details 'SADABS (Sheldrick, 1996)'
_exptl_crystal_colour yellow
_exptl_crystal_density_diffrn 1.379
_exptl_crystal_density_method 'not measured'
_exptl_crystal_description prism
_exptl_crystal_F_000 396
_exptl_crystal_size_max 0.310
_exptl_crystal_size_mid 0.180
_exptl_crystal_size_min 0.035
_refine_diff_density_max 0.161
_refine_diff_density_min -0.168
_refine_diff_density_rms 0.034
_refine_ls_extinction_method none
_refine_ls_goodness_of_fit_ref 1.050
_refine_ls_hydrogen_treatment mixed
_refine_ls_matrix_type full
_refine_ls_number_parameters 251
_refine_ls_number_reflns 3157
_refine_ls_number_restraints 0
_refine_ls_restrained_S_all 1.050
_refine_ls_R_factor_all 0.0578
_refine_ls_R_factor_gt 0.0394
_refine_ls_shift/su_max 0.001
_refine_ls_shift/su_mean 0.000
_refine_ls_structure_factor_coef Fsqd
_refine_ls_weighting_details 'calc w=1/[\s^2^(Fo^2^)+(0.0536P)^2^+0.1240P] where P=(Fo^2^+2Fc^2^)/3'
_refine_ls_weighting_scheme calc
_refine_ls_wR_factor_gt 0.1003
_refine_ls_wR_factor_ref 0.1078
_reflns_number_gt 2365
_reflns_number_total 3157
_reflns_threshold_expression >2sigma(I)
_cod_data_source_file jp902517x_si_010.cif
_cod_data_source_block bdb5_1_0m
_cod_depositor_comments
;
The following automatic conversions were performed:

'_symmetry_cell_setting' value 'Triclinic' changed to 'triclinic'
according to
/usr/data/users/saulius/automatic-downloads/retrospective/ACS/lib/dictionaries/cif_core.dic
dictionary named 'cif_core.dic' version 2.4.2 from 2011-04-26.

Automatic conversion script
Id: cif_fix_values 2281 2013-09-26 08:29:07Z andrius 
;
_cod_original_sg_symbol_H-M P-1
_cod_database_code 1516370

loop_
_symmetry_equiv_pos_as_xyz
'x, y, z'
'-x, -y, -z'

loop_
_atom_site_label
_atom_site_type_symbol
_atom_site_fract_x
_atom_site_fract_y
_atom_site_fract_z
_atom_site_U_iso_or_equiv
_atom_site_adp_type
_atom_site_occupancy
_atom_site_symmetry_multiplicity
_atom_site_calc_flag
_atom_site_refinement_flags
N4 N 0.6278(3) 0.92204(11) 0.09807(9) 0.0424(4) Uani 1 1 d .
C3 C 0.4881(3) 1.05640(11) 0.33202(9) 0.0348(4) Uani 1 1 d .
C5 C 0.7386(3) 1.06006(11) 0.19488(9) 0.0338(4) Uani 1 1 d .
N3 N 0.9503(3) 1.11343(10) 0.13822(9) 0.0397(3) Uani 1 1 d .
N1 N 0.1491(3) 0.90960(11) 0.37236(9) 0.0403(3) Uani 1 1 d .
C6 C 0.5887(3) 0.96507(11) 0.17343(9) 0.0329(4) Uani 1 1 d .
C2 C 0.3376(3) 0.95950(11) 0.31572(9) 0.0337(4) Uani 1 1 d .
C1 C 0.3974(3) 0.91872(11) 0.23643(9) 0.0347(4) Uani 1 1 d .
H1 H 0.3025 0.8559 0.2247 0.042 Uiso 1 1 calc R
C4 C 0.6847(3) 1.10217(11) 0.27240(10) 0.0352(4) Uani 1 1 d .
H4 H 0.7843 1.1635 0.2849 0.042 Uiso 1 1 calc R
N2 N 0.4457(3) 1.10807(11) 0.41014(9) 0.0446(4) Uani 1 1 d .
O3 O 1.0846(3) 1.18881(10) 0.16215(8) 0.0602(4) Uani 1 1 d .
O4 O 0.9958(3) 1.08213(10) 0.06620(8) 0.0610(4) Uani 1 1 d .
C7 C 0.0050(3) 0.80792(12) 0.36150(10) 0.0398(4) Uani 1 1 d .
H72 H -0.0621 0.8122 0.3038 0.048 Uiso 1 1 calc R
H71 H -0.1594 0.8018 0.4010 0.048 Uiso 1 1 calc R
C8 C 0.1892(3) 0.70424(12) 0.37642(10) 0.0403(4) Uani 1 1 d .
H82 H 0.3507 0.7088 0.3357 0.048 Uiso 1 1 calc R
H81 H 0.2604 0.7005 0.4336 0.048 Uiso 1 1 calc R
C9 C 0.0296(4) 0.59935(12) 0.36702(11) 0.0427(4) Uani 1 1 d .
H91 H -0.1442 0.5996 0.4026 0.051 Uiso 1 1 calc R
H92 H -0.0219 0.5993 0.3079 0.051 Uiso 1 1 calc R
O2 O 0.5966(3) 1.18437(11) 0.42327(8) 0.0713(4) Uani 1 1 d .
C12 C 0.5053(4) 0.82001(13) 0.07720(10) 0.0424(4) Uani 1 1 d .
H122 H 0.4941 0.8220 0.0155 0.051 Uiso 1 1 calc R
H121 H 0.3140 0.8148 0.1024 0.051 Uiso 1 1 calc R
O1 O 0.2573(3) 1.07542(10) 0.46286(8) 0.0641(4) Uani 1 1 d .
C14 C 0.5177(4) 0.61015(13) 0.11140(12) 0.0487(4) Uani 1 1 d .
H141 H 0.3978 0.6015 0.1635 0.058 Uiso 1 1 calc R
H142 H 0.3956 0.6141 0.0632 0.058 Uiso 1 1 calc R
C10 C 0.1980(4) 0.49437(12) 0.39189(11) 0.0446(4) Uani 1 1 d .
H102 H 0.3691 0.4934 0.3552 0.054 Uiso 1 1 calc R
H101 H 0.2549 0.4960 0.4503 0.054 Uiso 1 1 calc R
C15 C 0.7114(4) 0.50943(13) 0.10814(12) 0.0518(5) Uani 1 1 d .
H151 H 0.8609 0.5151 0.1477 0.062 Uiso 1 1 calc R
H152 H 0.7997 0.5104 0.0510 0.062 Uiso 1 1 calc R
C13 C 0.6751(4) 0.71837(13) 0.10904(12) 0.0516(5) Uani 1 1 d .
H131 H 0.7333 0.7276 0.1663 0.062 Uiso 1 1 calc R
H132 H 0.8454 0.7133 0.0724 0.062 Uiso 1 1 calc R
O6 O 0.4952(3) 0.37870(12) 0.21760(9) 0.0638(4) Uani 1 1 d .
O5 O -0.0172(3) 0.37008(11) 0.30090(9) 0.0586(4) Uani 1 1 d .
C11 C 0.0405(4) 0.38855(13) 0.38567(11) 0.0490(4) Uani 1 1 d .
H111 H 0.1520 0.3264 0.4105 0.059 Uiso 1 1 calc R
H112 H -0.1371 0.3915 0.4192 0.059 Uiso 1 1 calc R
C16 C 0.5689(4) 0.39939(14) 0.12984(12) 0.0529(5) Uani 1 1 d .
H162 H 0.3991 0.3983 0.0976 0.063 Uiso 1 1 calc R
H161 H 0.6954 0.3405 0.1125 0.063 Uiso 1 1 calc R
H5O H 0.132(5) 0.3731(18) 0.2733(14) 0.076(8) Uiso 1 1 d .
H6O H 0.643(6) 0.383(2) 0.2469(15) 0.099(9) Uiso 1 1 d .
H3 H 0.133(4) 0.9331(14) 0.4193(11) 0.047(5) Uiso 1 1 d .
H4 H 0.742(4) 0.9485(15) 0.0643(12) 0.054(6) Uiso 1 1 d .

loop_
_atom_site_aniso_label
_atom_site_aniso_U_11
_atom_site_aniso_U_22
_atom_site_aniso_U_33
_atom_site_aniso_U_23
_atom_site_aniso_U_13
_atom_site_aniso_U_12
N4 0.0518(9) 0.0406(8) 0.0347(8) -0.0062(6) 0.0103(7) -0.0107(7)
C3 0.0394(9) 0.0291(8) 0.0356(8) -0.0052(6) 0.0023(7) 0.0032(7)
C5 0.0348(9) 0.0284(7) 0.0368(9) 0.0019(6) 0.0034(7) -0.0009(7)
N3 0.0407(8) 0.0342(7) 0.0429(8) 0.0008(6) 0.0040(7) -0.0025(6)
N1 0.0468(9) 0.0369(7) 0.0365(8) -0.0059(6) 0.0123(7) -0.0061(6)
C6 0.0354(9) 0.0287(7) 0.0335(8) 0.0000(6) 0.0015(7) 0.0031(7)
C2 0.0341(9) 0.0291(7) 0.0370(8) -0.0006(6) 0.0015(7) 0.0035(7)
C1 0.0377(9) 0.0276(7) 0.0386(9) -0.0029(6) 0.0010(7) -0.0037(7)
C4 0.0363(9) 0.0262(7) 0.0428(9) -0.0021(6) -0.0013(7) 0.0000(7)
N2 0.0555(9) 0.0364(7) 0.0425(8) -0.0094(6) 0.0049(7) -0.0026(7)
O3 0.0613(8) 0.0509(7) 0.0694(9) -0.0130(6) 0.0143(7) -0.0258(7)
O4 0.0728(9) 0.0671(8) 0.0427(7) -0.0092(6) 0.0211(7) -0.0244(7)
C7 0.0382(9) 0.0395(9) 0.0407(9) -0.0023(7) 0.0087(7) -0.0075(7)
C8 0.0419(9) 0.0386(9) 0.0396(9) 0.0011(7) 0.0010(8) -0.0072(7)
C9 0.0443(10) 0.0392(9) 0.0444(9) -0.0009(7) -0.0025(8) -0.0064(8)
O2 0.0931(11) 0.0639(8) 0.0611(9) -0.0283(7) 0.0134(8) -0.0338(8)
C12 0.0475(10) 0.0432(9) 0.0377(9) -0.0110(7) 0.0025(8) -0.0068(8)
O1 0.0783(9) 0.0606(8) 0.0541(8) -0.0219(6) 0.0312(7) -0.0159(7)
C14 0.0444(10) 0.0445(10) 0.0581(11) -0.0120(8) 0.0029(9) -0.0044(8)
C10 0.0478(10) 0.0428(9) 0.0438(9) -0.0060(7) -0.0052(8) -0.0009(8)
C15 0.0499(11) 0.0487(10) 0.0559(11) -0.0065(8) 0.0089(9) -0.0021(9)
C13 0.0466(10) 0.0447(10) 0.0651(12) -0.0114(8) -0.0039(9) -0.0061(8)
O6 0.0541(9) 0.0817(10) 0.0539(9) 0.0041(7) 0.0024(7) -0.0155(8)
O5 0.0508(8) 0.0726(9) 0.0557(8) -0.0237(7) 0.0031(7) -0.0127(7)
C11 0.0612(12) 0.0378(9) 0.0485(10) -0.0044(7) -0.0050(9) -0.0016(8)
C16 0.0614(12) 0.0432(10) 0.0541(11) -0.0059(8) 0.0013(10) -0.0014(9)

loop_
_atom_type_symbol
_atom_type_description
_atom_type_scat_dispersion_real
_atom_type_scat_dispersion_imag
_atom_type_scat_source
C C 0.0033 0.0016 'International Tables Vol C Tables 4.2.6.8 and 6.1.1.4'
H H 0.0000 0.0000 'International Tables Vol C Tables 4.2.6.8 and 6.1.1.4'
N N 0.0061 0.0033 'International Tables Vol C Tables 4.2.6.8 and 6.1.1.4'
O O 0.0106 0.0060 'International Tables Vol C Tables 4.2.6.8 and 6.1.1.4'

loop_
_geom_angle_atom_site_label_1
_geom_angle_atom_site_label_2
_geom_angle_atom_site_label_3
_geom_angle
C6 N4 C12 124.92(14)
C6 N4 H4 118.7(14)
C12 N4 H4 115.8(14)
C4 C3 N2 117.26(13)
C4 C3 C2 120.32(13)
N2 C3 C2 122.41(14)
C4 C5 N3 117.16(13)
C4 C5 C6 120.50(13)
N3 C5 C6 122.34(13)
O3 N3 O4 121.04(13)
O3 N3 C5 119.49(13)
O4 N3 C5 119.46(12)
C2 N1 C7 125.22(14)
C2 N1 H3 116.9(12)
C7 N1 H3 117.2(12)
N4 C6 C1 120.92(14)
N4 C6 C5 123.09(14)
C1 C6 C5 115.99(13)
N1 C2 C1 120.75(13)
N1 C2 C3 122.97(14)
C1 C2 C3 116.28(13)
C6 C1 C2 124.90(13)
C6 C1 H1 117.6
C2 C1 H1 117.6
C5 C4 C3 121.95(13)
C5 C4 H4 119.0
C3 C4 H4 119.0
O2 N2 O1 120.95(14)
O2 N2 C3 119.30(14)
O1 N2 C3 119.75(13)
N1 C7 C8 113.77(13)
N1 C7 H72 108.8
C8 C7 H72 108.8
N1 C7 H71 108.8
C8 C7 H71 108.8
H72 C7 H71 107.7
C9 C8 C7 112.37(13)
C9 C8 H82 109.1
C7 C8 H82 109.1
C9 C8 H81 109.1
C7 C8 H81 109.1
H82 C8 H81 107.9
C10 C9 C8 113.29(13)
C10 C9 H91 108.9
C8 C9 H91 108.9
C10 C9 H92 108.9
C8 C9 H92 108.9
H91 C9 H92 107.7
N4 C12 C13 112.53(13)
N4 C12 H122 109.1
C13 C12 H122 109.1
N4 C12 H121 109.1
C13 C12 H121 109.1
H122 C12 H121 107.8
C15 C14 C13 113.48(14)
C15 C14 H141 108.9
C13 C14 H141 108.9
C15 C14 H142 108.9
C13 C14 H142 108.9
H141 C14 H142 107.7
C11 C10 C9 114.36(14)
C11 C10 H102 108.7
C9 C10 H102 108.7
C11 C10 H101 108.7
C9 C10 H101 108.7
H102 C10 H101 107.6
C14 C15 C16 115.05(15)
C14 C15 H151 108.5
C16 C15 H151 108.5
C14 C15 H152 108.5
C16 C15 H152 108.5
H151 C15 H152 107.5
C12 C13 C14 114.41(14)
C12 C13 H131 108.7
C14 C13 H131 108.7
C12 C13 H132 108.7
C14 C13 H132 108.7
H131 C13 H132 107.6
C16 O6 H6O 109.7(16)
C11 O5 H5O 107.2(16)
O5 C11 C10 113.38(14)
O5 C11 H111 108.9
C10 C11 H111 108.9
O5 C11 H112 108.9
C10 C11 H112 108.9
H111 C11 H112 107.7
O6 C16 C15 112.73(15)
O6 C16 H162 109.0
C15 C16 H162 109.0
O6 C16 H161 109.0
C15 C16 H161 109.0
H162 C16 H161 107.8

loop_
_geom_bond_atom_site_label_1
_geom_bond_atom_site_label_2
_geom_bond_distance
N4 C6 1.3394(19)
N4 C12 1.4487(19)
N4 H4 0.789(19)
C3 C4 1.374(2)
C3 N2 1.4313(19)
C3 C2 1.4363(19)
C5 C4 1.373(2)
C5 N3 1.4296(19)
C5 C6 1.4402(19)
N3 O3 1.2220(16)
N3 O4 1.2328(16)
N1 C2 1.3400(19)
N1 C7 1.4493(19)
N1 H3 0.815(17)
C6 C1 1.393(2)
C2 C1 1.395(2)
C1 H1 0.9300
C4 H4 0.9300
N2 O2 1.2193(16)
N2 O1 1.2315(17)
C7 C8 1.516(2)
C7 H72 0.9700
C7 H71 0.9700
C8 C9 1.515(2)
C8 H82 0.9700
C8 H81 0.9700
C9 C10 1.512(2)
C9 H91 0.9700
C9 H92 0.9700
C12 C13 1.510(2)
C12 H122 0.9700
C12 H121 0.9700
C14 C15 1.510(2)
C14 C13 1.519(2)
C14 H141 0.9700
C14 H142 0.9700
C10 C11 1.511(2)
C10 H102 0.9700
C10 H101 0.9700
C15 C16 1.510(2)
C15 H151 0.9700
C15 H152 0.9700
C13 H131 0.9700
C13 H132 0.9700
O6 C16 1.404(2)
O6 H6O 0.86(3)
O5 C11 1.410(2)
O5 H5O 0.81(2)
C11 H111 0.9700
C11 H112 0.9700
C16 H162 0.9700
C16 H161 0.9700
